data_1517130
loop_
_publ_author_name
'Shu-Yun Shi'
'Zhan-Lin Xu'
'Hong-Hui Teng'
'Ling-Zi Zhao'
'Xiao-Bing Cui'
'Ji-Qing Xu'

_publ_section_title
;
 Two new compounds constructed from polyoxoanions, metal ions and organic
 ligands
;
_journal_name_full
;
Inorganica Chimica Acta
;
_journal_page_first 123
_journal_page_last 127
_journal_volume 402
_journal_year 2013
_chemical_formula_sum 'C30 H26 Cu2 Mo12 N6 O40 Si'
_chemical_formula_weight 2417.02
_space_group_IT_number 2
_symmetry_cell_setting triclinic
_symmetry_space_group_name_Hall '-P 1'
_symmetry_space_group_name_H-M 'P -1'
_atom_sites_solution_hydrogens geom
_atom_sites_solution_primary direct
_atom_sites_solution_secondary difmap
_cell_angle_alpha 105.386(6)
_cell_angle_beta 102.406(5)
_cell_angle_gamma 115.660(4)
_cell_formula_units_Z 1
_cell_length_a 10.8645(9)
_cell_length_b 11.8169(12)
_cell_length_c 13.3176(10)
_cell_measurement_temperature 293(2)
_cell_volume 1374.8(2)
_computing_structure_refinement 'SHELXL-97 (Sheldrick, 1997)'
_computing_structure_solution 'SHELXS-97 (Sheldrick, 1990)'
_diffrn_ambient_temperature 293(2)
_diffrn_measured_fraction_theta_full 0.985
_diffrn_measured_fraction_theta_max 0.985
_diffrn_radiation_monochromator graphite
_diffrn_radiation_source 'fine-focus sealed tube'
_diffrn_radiation_type MoK\a
_diffrn_radiation_wavelength 0.71073
_diffrn_reflns_av_R_equivalents 0.0667
_diffrn_reflns_av_sigmaI/netI 0.0603
_diffrn_reflns_limit_h_max 14
_diffrn_reflns_limit_h_min -12
_diffrn_reflns_limit_k_max 10
_diffrn_reflns_limit_k_min -15
_diffrn_reflns_limit_l_max 17
_diffrn_reflns_limit_l_min -17
_diffrn_reflns_number 10084
_diffrn_reflns_theta_full 28.38
_diffrn_reflns_theta_max 28.38
_diffrn_reflns_theta_min 1.71
_exptl_absorpt_coefficient_mu 3.524
_exptl_absorpt_correction_T_max 0.5249
_exptl_absorpt_correction_T_min 0.3893
_exptl_absorpt_correction_type empirical
_exptl_crystal_density_diffrn 2.919
_exptl_crystal_density_method 'not measured'
_exptl_crystal_F_000 1144
_exptl_crystal_size_max 0.33
_exptl_crystal_size_mid 0.23
_exptl_crystal_size_min 0.21
_refine_diff_density_max 6.915
_refine_diff_density_min -1.950
_refine_diff_density_rms 0.261
_refine_ls_extinction_method none
_refine_ls_goodness_of_fit_ref 1.116
_refine_ls_hydrogen_treatment constr
_refine_ls_matrix_type full
_refine_ls_number_parameters 430
_refine_ls_number_reflns 6796
_refine_ls_number_restraints 0
_refine_ls_restrained_S_all 1.116
_refine_ls_R_factor_all 0.0866
_refine_ls_R_factor_gt 0.0691
_refine_ls_shift/su_max 0.001
_refine_ls_shift/su_mean 0.000
_refine_ls_structure_factor_coef Fsqd
_refine_ls_weighting_details 'calc w=1/[\s^2^(Fo^2^)+(0.0726P)^2^+19.6419P] where P=(Fo^2^+2Fc^2^)/3'
_refine_ls_weighting_scheme calc
_refine_ls_wR_factor_gt 0.1749
_refine_ls_wR_factor_ref 0.1881
_reflns_number_gt 5398
_reflns_number_total 6796
_reflns_threshold_expression >2sigma(I)
_cod_data_source_file ICA-2013-402-123-127-2.cif
_cod_data_source_block hh
_cod_original_sg_symbol_H-M p-1
_cod_database_code 1517130

loop_
_symmetry_equiv_pos_as_xyz
'x, y, z'
'-x, -y, -z'

loop_
_atom_site_label
_atom_site_type_symbol
_atom_site_fract_x
_atom_site_fract_y
_atom_site_fract_z
_atom_site_U_iso_or_equiv
_atom_site_adp_type
_atom_site_occupancy
_atom_site_symmetry_multiplicity
_atom_site_calc_flag
_atom_site_refinement_flags
Mo1 Mo 1.09010(10) 0.82527(9) 0.29764(7) 0.0321(2) Uani 1 1 d .
Mo2 Mo 0.72296(10) 0.75134(9) 0.23576(7) 0.0335(2) Uani 1 1 d .
Mo3 Mo 1.13809(11) 0.79190(10) 0.55450(8) 0.0369(2) Uani 1 1 d .
Mo4 Mo 0.99819(10) 1.07089(11) 0.25812(8) 0.0369(2) Uani 1 1 d .
Mo5 Mo 0.62570(9) 0.89055(10) 0.45294(8) 0.0358(2) Uani 1 1 d .
Mo6 Mo 0.75430(10) 0.66490(9) 0.47204(8) 0.0360(2) Uani 1 1 d .
Si1 Si 1.0000 1.0000 0.5000 0.0173(6) Uani 1 2 d S
O1 O 0.9640(13) 0.9340(13) 0.3672(10) 0.023(2) Uani 0.50 1 d P
O2 O 1.1127(12) 0.9487(12) 0.4805(9) 0.019(2) Uani 0.50 1 d P
O3 O 0.8296(13) 0.8687(13) 0.4334(10) 0.025(2) Uani 0.50 1 d P
O4 O 1.0207(14) 1.1161(13) 0.4490(10) 0.026(2) Uani 0.50 1 d P
O5 O 1.0860(10) 0.9691(12) 0.2436(13) 0.086(4) Uani 1 1 d .
O6 O 0.5957(9) 0.6265(9) 0.1099(7) 0.052(2) Uani 1 1 d .
O7 O 1.1416(11) 0.7562(10) 0.2013(7) 0.052(2) Uani 1 1 d .
O8 O 0.6366(11) 0.5118(9) 0.4626(10) 0.062(3) Uani 1 1 d .
O9 O 1.3081(14) 0.9469(10) 0.5879(7) 0.088(4) Uani 1 1 d .
O10 O 0.8894(10) 0.7242(11) 0.2267(13) 0.086(4) Uani 1 1 d .
O11 O 0.8072(11) 0.8970(11) 0.1982(13) 0.083(4) Uani 1 1 d .
O12 O 1.1037(14) 0.7436(11) 0.3929(8) 0.092(5) Uani 1 1 d .
O13 O 0.7132(14) 1.0085(10) 0.5997(8) 0.083(4) Uani 1 1 d .
O14 O 0.7043(18) 0.6358(15) 0.3229(10) 0.094(5) Uani 1 1 d .
O15 O 1.1196(10) 0.8553(14) 0.6891(9) 0.089(4) Uani 1 1 d .
O16 O 0.9216(11) 0.6643(15) 0.4885(10) 0.107(6) Uani 1 1 d .
O17 O 0.9882(11) 1.0993(11) 0.1424(8) 0.061(3) Uani 1 1 d .
O18 O 0.6156(18) 0.8065(15) 0.2981(9) 0.096(5) Uani 1 1 d .
O19 O 0.4502(9) 0.8402(12) 0.4229(8) 0.062(3) Uani 1 1 d .
O20 O 1.1670(11) 1.2290(15) 0.3618(9) 0.096(5) Uani 1 1 d .
O21 O 0.6290(19) 0.7491(15) 0.4793(10) 0.096(5) Uani 1 1 d .
O22 O 1.1962(11) 0.6884(10) 0.5725(7) 0.053(2) Uani 1 1 d .
Cu1 Cu 0.49347(16) 0.39980(18) 0.14372(18) 0.0621(5) Uani 1 1 d .
N1 N 0.3194(10) 0.3973(10) 0.1498(10) 0.048(2) Uani 1 1 d .
N2 N 0.6581(10) 0.3839(10) 0.1353(9) 0.042(2) Uani 1 1 d .
N3 N 0.3356(18) 0.047(2) 0.1947(17) 0.109(7) Uani 1 1 d .
C1 C 0.1906(12) 0.4795(13) 0.2426(10) 0.046(3) Uani 1 1 d .
H1 H 0.1942 0.5348 0.3090 0.055 Uiso 1 1 calc R
C2 C 0.0639(10) 0.4038(10) 0.1451(9) 0.0297(19) Uani 1 1 d .
C3 C 0.3119(13) 0.4691(15) 0.2366(13) 0.062(4) Uani 1 1 d .
H3 H 0.3961 0.5193 0.3023 0.075 Uiso 1 1 calc R
C4 C 0.0682(13) 0.3237(15) 0.0493(10) 0.046(3) Uani 1 1 d .
H4 H -0.0145 0.2704 -0.0175 0.056 Uiso 1 1 calc R
C5 C 0.1977(13) 0.3245(14) 0.0552(9) 0.045(3) Uani 1 1 d .
H5 H 0.2001 0.2722 -0.0093 0.053 Uiso 1 1 calc R
C6 C 0.6984(13) 0.3804(15) 0.0467(11) 0.051(3) Uani 1 1 d .
H6 H 0.6362 0.3747 -0.0170 0.061 Uiso 1 1 calc R
C7 C 0.8277(12) 0.3849(14) 0.0446(10) 0.045(3) Uani 1 1 d .
H7 H 0.8491 0.3789 -0.0199 0.054 Uiso 1 1 calc R
C8 C 0.9246(10) 0.3986(11) 0.1408(8) 0.032(2) Uani 1 1 d .
C9 C 0.8870(11) 0.4096(11) 0.2351(9) 0.034(2) Uani 1 1 d .
H9 H 0.9511 0.4238 0.3023 0.041 Uiso 1 1 calc R
C10 C 0.288(3) 0.049(3) 0.098(2) 0.122(10) Uani 1 1 d .
H10 H 0.2110 0.0644 0.0813 0.146 Uiso 1 1 calc R
C11 C 0.4660(14) 0.0075(19) 0.0400(16) 0.083(6) Uani 1 1 d .
C12 C 0.346(2) 0.029(3) 0.021(2) 0.109(9) Uani 1 1 d .
H12 H 0.3053 0.0284 -0.0486 0.131 Uiso 1 1 calc R
C13 C 0.5172(18) 0.015(3) 0.1497(18) 0.110(9) Uani 1 1 d .
H13 H 0.6014 0.0107 0.1732 0.132 Uiso 1 1 calc R
C14 C 0.452(2) 0.028(3) 0.219(2) 0.122(10) Uani 1 1 d .
H14 H 0.4857 0.0241 0.2876 0.147 Uiso 1 1 calc R
C15 C 0.7524(12) 0.3989(11) 0.2276(10) 0.039(2) Uani 1 1 d .
H15 H 0.7270 0.4025 0.2902 0.046 Uiso 1 1 calc R

loop_
_atom_site_aniso_label
_atom_site_aniso_U_11
_atom_site_aniso_U_22
_atom_site_aniso_U_33
_atom_site_aniso_U_23
_atom_site_aniso_U_13
_atom_site_aniso_U_12
Mo1 0.0353(4) 0.0378(5) 0.0309(4) 0.0113(3) 0.0171(3) 0.0246(4)
Mo2 0.0329(4) 0.0332(4) 0.0244(4) 0.0045(3) -0.0016(3) 0.0192(4)
Mo3 0.0408(5) 0.0420(5) 0.0404(5) 0.0202(4) 0.0091(4) 0.0323(4)
Mo4 0.0372(5) 0.0595(6) 0.0300(4) 0.0302(4) 0.0157(4) 0.0296(4)
Mo5 0.0211(4) 0.0469(5) 0.0437(5) 0.0196(4) 0.0125(3) 0.0204(4)
Mo6 0.0358(5) 0.0283(4) 0.0462(5) 0.0166(4) 0.0217(4) 0.0149(4)
Si1 0.0164(13) 0.0208(14) 0.0164(13) 0.0073(11) 0.0048(11) 0.0120(12)
O1 0.021(6) 0.030(6) 0.018(5) 0.009(5) 0.007(5) 0.015(5)
O2 0.021(5) 0.030(6) 0.011(5) 0.009(4) 0.006(4) 0.016(5)
O3 0.020(5) 0.029(6) 0.021(6) 0.011(5) 0.002(5) 0.012(5)
O4 0.027(6) 0.029(6) 0.028(6) 0.013(5) 0.010(5) 0.019(5)
O5 0.038(5) 0.074(7) 0.188(14) 0.088(9) 0.047(7) 0.040(5)
O6 0.046(5) 0.046(5) 0.038(4) -0.005(4) -0.013(4) 0.029(4)
O7 0.064(6) 0.060(5) 0.046(5) 0.016(4) 0.034(4) 0.040(5)
O8 0.068(6) 0.032(4) 0.098(8) 0.032(5) 0.053(6) 0.022(4)
O9 0.103(9) 0.048(5) 0.026(4) 0.017(4) -0.008(5) -0.014(5)
O10 0.037(5) 0.071(7) 0.187(13) 0.083(8) 0.041(7) 0.041(5)
O11 0.042(5) 0.069(7) 0.173(13) 0.076(8) 0.039(7) 0.040(5)
O12 0.096(8) 0.058(6) 0.030(4) 0.022(4) -0.010(5) -0.019(6)
O13 0.107(9) 0.049(6) 0.035(5) 0.022(4) -0.006(5) 0.005(6)
O14 0.195(15) 0.138(11) 0.088(8) 0.089(8) 0.101(10) 0.151(12)
O15 0.034(5) 0.112(10) 0.062(6) -0.026(6) 0.005(4) 0.033(6)
O16 0.036(5) 0.129(11) 0.082(8) -0.034(7) 0.018(5) 0.030(6)
O17 0.060(6) 0.092(7) 0.044(5) 0.052(5) 0.021(4) 0.037(5)
O18 0.207(15) 0.147(12) 0.068(7) 0.079(8) 0.096(9) 0.159(13)
O19 0.026(4) 0.092(8) 0.065(6) 0.033(5) 0.012(4) 0.031(5)
O20 0.046(5) 0.135(11) 0.061(6) -0.025(7) 0.006(5) 0.055(7)
O21 0.206(15) 0.136(11) 0.082(8) 0.077(8) 0.101(10) 0.157(12)
O22 0.068(6) 0.060(5) 0.052(5) 0.026(4) 0.016(4) 0.051(5)
Cu1 0.0272(7) 0.0563(10) 0.1034(14) 0.0190(9) 0.0269(8) 0.0290(7)
N1 0.028(4) 0.045(5) 0.082(8) 0.027(5) 0.028(5) 0.024(4)
N2 0.026(4) 0.040(5) 0.063(6) 0.012(4) 0.014(4) 0.024(4)
N3 0.064(9) 0.158(18) 0.133(15) 0.110(15) 0.038(10) 0.049(11)
C1 0.028(5) 0.049(7) 0.049(6) 0.004(5) 0.006(5) 0.024(5)
C2 0.022(4) 0.037(5) 0.042(5) 0.022(4) 0.016(4) 0.020(4)
C3 0.025(5) 0.060(8) 0.068(9) -0.007(7) -0.001(5) 0.023(6)
C4 0.038(6) 0.084(9) 0.037(6) 0.029(6) 0.014(5) 0.045(6)
C5 0.044(6) 0.076(8) 0.034(5) 0.022(5) 0.019(5) 0.045(6)
C6 0.032(5) 0.073(8) 0.054(7) 0.021(6) 0.007(5) 0.039(6)
C7 0.035(5) 0.068(8) 0.040(6) 0.020(5) 0.012(5) 0.037(6)
C8 0.025(4) 0.041(5) 0.035(5) 0.012(4) 0.011(4) 0.023(4)
C9 0.031(5) 0.042(6) 0.036(5) 0.017(4) 0.015(4) 0.023(4)
C10 0.090(15) 0.19(3) 0.16(2) 0.14(2) 0.065(16) 0.081(18)
C11 0.026(6) 0.089(11) 0.115(15) 0.074(12) -0.003(7) 0.010(7)
C12 0.056(10) 0.15(2) 0.131(18) 0.110(18) 0.017(11) 0.041(12)
C13 0.044(8) 0.21(3) 0.105(14) 0.115(17) 0.030(9) 0.064(13)
C14 0.075(13) 0.23(3) 0.127(19) 0.14(2) 0.055(13) 0.081(17)
C15 0.036(5) 0.041(6) 0.049(6) 0.019(5) 0.029(5) 0.022(5)

loop_
_atom_type_symbol
_atom_type_description
_atom_type_scat_dispersion_real
_atom_type_scat_dispersion_imag
_atom_type_scat_source
C C 0.0033 0.0016 'International Tables Vol C Tables 4.2.6.8 and 6.1.1.4'
H H 0.0000 0.0000 'International Tables Vol C Tables 4.2.6.8 and 6.1.1.4'
N N 0.0061 0.0033 'International Tables Vol C Tables 4.2.6.8 and 6.1.1.4'
O O 0.0106 0.0060 'International Tables Vol C Tables 4.2.6.8 and 6.1.1.4'
Si Si 0.0817 0.0704 'International Tables Vol C Tables 4.2.6.8 and 6.1.1.4'
Cu Cu 0.3201 1.2651 'International Tables Vol C Tables 4.2.6.8 and 6.1.1.4'
Mo Mo -1.6832 0.6857 'International Tables Vol C Tables 4.2.6.8 and 6.1.1.4'

loop_
_geom_angle_atom_site_label_1
_geom_angle_atom_site_label_2
_geom_angle_atom_site_label_3
_geom_angle
_geom_angle_site_symmetry_1
_geom_angle_site_symmetry_3
O7 Mo1 O12 102.2(6) . .
O7 Mo1 O10 101.6(6) . .
O12 Mo1 O10 97.3(5) . .
O7 Mo1 O13 98.5(5) . 2_776
O12 Mo1 O13 90.2(4) . 2_776
O10 Mo1 O13 156.4(6) . 2_776
O7 Mo1 O5 97.1(5) . .
O12 Mo1 O5 158.7(6) . .
O10 Mo1 O5 87.2(4) . .
O13 Mo1 O5 78.2(5) 2_776 .
O7 Mo1 O2 156.9(4) . .
O12 Mo1 O2 66.5(5) . .
O10 Mo1 O2 99.9(6) . .
O13 Mo1 O2 62.8(5) 2_776 .
O5 Mo1 O2 92.3(5) . .
O7 Mo1 O1 155.2(4) . .
O12 Mo1 O1 100.2(6) . .
O10 Mo1 O1 65.1(5) . .
O13 Mo1 O1 91.6(5) 2_776 .
O5 Mo1 O1 62.8(5) . .
O2 Mo1 O1 45.8(4) . .
O6 Mo2 O18 102.5(6) . .
O6 Mo2 O11 101.3(6) . .
O18 Mo2 O11 95.8(5) . .
O6 Mo2 O14 98.3(6) . .
O18 Mo2 O14 88.3(4) . .
O11 Mo2 O14 158.7(6) . .
O6 Mo2 O10 97.5(5) . .
O18 Mo2 O10 158.8(6) . .
O11 Mo2 O10 87.3(4) . .
O14 Mo2 O10 81.7(5) . .
O6 Mo2 O3 157.0(5) . .
O18 Mo2 O3 64.9(5) . .
O11 Mo2 O3 99.2(6) . .
O14 Mo2 O3 63.6(5) . .
O10 Mo2 O3 93.9(5) . .
O6 Mo2 O1 155.9(4) . .
O18 Mo2 O1 98.7(6) . .
O11 Mo2 O1 64.9(5) . .
O14 Mo2 O1 93.8(6) . .
O10 Mo2 O1 63.7(5) . .
O3 Mo2 O1 46.0(4) . .
O22 Mo3 O9 102.0(6) . .
O22 Mo3 O15 101.9(6) . .
O9 Mo3 O15 95.1(5) . .
O22 Mo3 O16 101.2(6) . .
O9 Mo3 O16 155.5(7) . .
O15 Mo3 O16 87.5(5) . .
O22 Mo3 O12 97.9(5) . .
O9 Mo3 O12 89.0(4) . .
O15 Mo3 O12 158.5(6) . .
O16 Mo3 O12 80.4(5) . .
O22 Mo3 O4 156.5(5) . 2_776
O9 Mo3 O4 98.5(6) . 2_776
O15 Mo3 O4 64.8(5) . 2_776
O16 Mo3 O4 60.7(5) . 2_776
O12 Mo3 O4 93.8(6) . 2_776
O22 Mo3 O2 156.1(4) . .
O9 Mo3 O2 64.5(5) . .
O15 Mo3 O2 99.0(6) . .
O16 Mo3 O2 91.0(6) . .
O12 Mo3 O2 63.8(5) . .
O4 Mo3 O2 46.3(4) 2_776 .
O17 Mo4 O20 101.4(6) . .
O17 Mo4 O5 100.8(6) . .
O20 Mo4 O5 94.3(5) . .
O17 Mo4 O11 98.9(5) . .
O20 Mo4 O11 158.7(6) . .
O5 Mo4 O11 87.9(4) . .
O17 Mo4 O15 99.5(6) . 2_776
O20 Mo4 O15 89.5(4) . 2_776
O5 Mo4 O15 158.1(6) . 2_776
O11 Mo4 O15 81.0(5) . 2_776
O17 Mo4 O4 157.3(5) . .
O20 Mo4 O4 65.6(5) . .
O5 Mo4 O4 98.8(5) . .
O11 Mo4 O4 93.2(5) . .
O15 Mo4 O4 63.4(5) 2_776 .
O17 Mo4 O1 156.0(5) . .
O20 Mo4 O1 99.1(6) . .
O5 Mo4 O1 65.2(5) . .
O11 Mo4 O1 62.7(5) . .
O15 Mo4 O1 93.0(5) 2_776 .
O4 Mo4 O1 46.0(4) . .
O19 Mo5 O21 100.8(6) . .
O19 Mo5 O13 103.4(6) . .
O21 Mo5 O13 95.2(5) . .
O19 Mo5 O18 98.9(6) . .
O21 Mo5 O18 88.9(4) . .
O13 Mo5 O18 156.2(7) . .
O19 Mo5 O9 99.9(6) . 2_776
O21 Mo5 O9 157.4(6) . 2_776
O13 Mo5 O9 88.6(4) . 2_776
O18 Mo5 O9 79.2(5) . 2_776
O19 Mo5 O3 155.5(5) . .
O21 Mo5 O3 65.9(5) . .
O13 Mo5 O3 98.5(6) . .
O18 Mo5 O3 61.8(5) . .
O9 Mo5 O3 91.5(5) 2_776 .
O19 Mo5 O2 156.9(5) . 2_776
O21 Mo5 O2 99.7(6) . 2_776
O13 Mo5 O2 64.2(5) . 2_776
O18 Mo5 O2 91.9(6) . 2_776
O9 Mo5 O2 62.0(5) 2_776 2_776
O3 Mo5 O2 46.2(4) . 2_776
O8 Mo6 O16 103.8(7) . .
O8 Mo6 O14 100.9(6) . .
O16 Mo6 O14 95.8(6) . .
O8 Mo6 O20 99.5(6) . 2_776
O16 Mo6 O20 88.8(5) . 2_776
O14 Mo6 O20 157.3(6) . 2_776
O8 Mo6 O21 99.0(6) . .
O16 Mo6 O21 156.0(7) . .
O14 Mo6 O21 86.9(4) . .
O20 Mo6 O21 80.2(5) 2_776 .
O8 Mo6 O4 156.9(5) . 2_776
O16 Mo6 O4 62.9(6) . 2_776
O14 Mo6 O4 99.3(6) . 2_776
O20 Mo6 O4 63.3(5) 2_776 2_776
O21 Mo6 O4 93.2(6) . 2_776
O8 Mo6 O3 155.8(5) . .
O16 Mo6 O3 96.8(7) . .
O14 Mo6 O3 64.0(5) . .
O20 Mo6 O3 93.5(6) 2_776 .
O21 Mo6 O3 63.0(5) . .
O4 Mo6 O3 46.6(4) 2_776 .
O1 Si1 O1 180.000(3) 2_776 .
O1 Si1 O2 109.4(6) 2_776 .
O1 Si1 O2 70.6(6) . .
O1 Si1 O2 70.6(6) 2_776 2_776
O1 Si1 O2 109.4(6) . 2_776
O2 Si1 O2 180.000(7) . 2_776
O1 Si1 O4 70.5(6) 2_776 2_776
O1 Si1 O4 109.5(6) . 2_776
O2 Si1 O4 70.9(6) . 2_776
O2 Si1 O4 109.1(6) 2_776 2_776
O1 Si1 O4 109.5(6) 2_776 .
O1 Si1 O4 70.5(6) . .
O2 Si1 O4 109.1(6) . .
O2 Si1 O4 70.9(6) 2_776 .
O4 Si1 O4 180.000(4) 2_776 .
O1 Si1 O3 69.5(6) 2_776 2_776
O1 Si1 O3 110.5(6) . 2_776
O2 Si1 O3 70.8(6) . 2_776
O2 Si1 O3 109.2(6) 2_776 2_776
O4 Si1 O3 109.0(6) 2_776 2_776
O4 Si1 O3 71.0(6) . 2_776
O1 Si1 O3 110.5(6) 2_776 .
O1 Si1 O3 69.5(6) . .
O2 Si1 O3 109.2(6) . .
O2 Si1 O3 70.8(6) 2_776 .
O4 Si1 O3 71.0(6) 2_776 .
O4 Si1 O3 109.0(6) . .
O3 Si1 O3 180.000(2) 2_776 .
Si1 O1 Mo2 121.9(6) . .
Si1 O1 Mo4 121.7(6) . .
Mo2 O1 Mo4 95.0(4) . .
Si1 O1 Mo1 120.9(6) . .
Mo2 O1 Mo1 95.0(4) . .
Mo4 O1 Mo1 95.6(4) . .
Si1 O2 Mo1 122.3(5) . .
Si1 O2 Mo3 121.7(6) . .
Mo1 O2 Mo3 94.1(4) . .
Si1 O2 Mo5 121.4(6) . 2_776
Mo1 O2 Mo5 95.2(4) . 2_776
Mo3 O2 Mo5 95.2(4) . 2_776
Si1 O3 Mo2 122.3(6) . .
Si1 O3 Mo5 121.1(6) . .
Mo2 O3 Mo5 96.0(4) . .
Si1 O3 Mo6 120.3(6) . .
Mo2 O3 Mo6 96.0(4) . .
Mo5 O3 Mo6 94.6(4) . .
Si1 O4 Mo4 121.6(6) . .
Si1 O4 Mo6 121.8(6) . 2_776
Mo4 O4 Mo6 95.3(5) . 2_776
Si1 O4 Mo3 120.8(7) . 2_776
Mo4 O4 Mo3 95.4(4) . 2_776
Mo6 O4 Mo3 95.3(4) 2_776 2_776
Mo4 O5 Mo1 136.1(7) . .
Mo3 O9 Mo5 137.9(7) . 2_776
Mo1 O10 Mo2 136.1(7) . .
Mo2 O11 Mo4 137.4(7) . .
Mo1 O12 Mo3 135.4(8) . .
Mo5 O13 Mo1 137.1(8) . 2_776
Mo6 O14 Mo2 136.3(8) . .
Mo3 O15 Mo4 136.2(7) . 2_776
Mo6 O16 Mo3 140.8(8) . .
Mo2 O18 Mo5 136.8(7) . .
Mo4 O20 Mo6 135.4(8) . 2_776
Mo5 O21 Mo6 136.3(8) . .
N1 Cu1 N2 174.4(4) . .
C3 N1 C5 116.5(9) . .
C3 N1 Cu1 124.5(9) . .
C5 N1 Cu1 118.7(8) . .
C15 N2 C6 117.0(8) . .
C15 N2 Cu1 119.0(8) . .
C6 N2 Cu1 123.2(8) . .
C10 N3 C14 118(2) . .
C2 C1 C3 117.0(11) . .
C1 C2 C4 117.6(9) . .
C1 C2 C8 123.0(9) . 1_455
C4 C2 C8 119.3(9) . 1_455
N1 C3 C1 126.7(12) . .
C5 C4 C2 119.1(10) . .
N1 C5 C4 123.1(10) . .
N2 C6 C7 123.8(11) . .
C6 C7 C8 118.8(11) . .
C7 C8 C9 117.6(9) . .
C7 C8 C2 122.1(9) . 1_655
C9 C8 C2 120.3(9) . 1_655
C15 C9 C8 119.3(9) . .
N3 C10 C12 123(2) . .
C13 C11 C12 111.8(19) . .
C13 C11 C11 124.8(17) . 2_655
C12 C11 C11 123.2(18) . 2_655
C10 C12 C11 122.4(19) . .
C14 C13 C11 122.8(17) . .
C13 C14 N3 122.3(19) . .
N2 C15 C9 123.4(10) . .

loop_
_geom_bond_atom_site_label_1
_geom_bond_atom_site_label_2
_geom_bond_distance
_geom_bond_site_symmetry_2
Mo1 O7 1.666(7) .
Mo1 O12 1.804(10) .
Mo1 O10 1.826(10) .
Mo1 O13 1.995(11) 2_776
Mo1 O5 2.027(9) .
Mo1 O2 2.380(11) .
Mo1 O1 2.414(12) .
Mo2 O6 1.680(7) .
Mo2 O18 1.806(10) .
Mo2 O11 1.827(10) .
Mo2 O14 1.989(10) .
Mo2 O10 1.991(9) .
Mo2 O3 2.356(12) .
Mo2 O1 2.390(12) .
Mo3 O22 1.646(7) .
Mo3 O9 1.803(10) .
Mo3 O15 1.840(10) .
Mo3 O16 1.979(11) .
Mo3 O12 1.979(9) .
Mo3 O4 2.403(12) 2_776
Mo3 O2 2.404(11) .
Mo4 O17 1.654(8) .
Mo4 O20 1.827(12) .
Mo4 O5 1.829(10) .
Mo4 O11 1.973(10) .
Mo4 O15 1.981(10) 2_776
Mo4 O4 2.389(13) .
Mo4 O1 2.413(12) .
Mo5 O19 1.647(8) .
Mo5 O21 1.809(10) .
Mo5 O13 1.810(10) .
Mo5 O18 1.993(9) .
Mo5 O9 2.006(10) 2_776
Mo5 O3 2.398(12) .
Mo5 O2 2.413(12) 2_776
Mo6 O8 1.653(8) .
Mo6 O16 1.787(11) .
Mo6 O14 1.836(11) .
Mo6 O20 1.996(10) 2_776
Mo6 O21 2.008(10) .
Mo6 O4 2.398(13) 2_776
Mo6 O3 2.422(12) .
Si1 O1 1.611(11) 2_776
Si1 O1 1.611(11) .
Si1 O2 1.621(11) .
Si1 O2 1.621(11) 2_776
Si1 O4 1.639(12) 2_776
Si1 O4 1.639(12) .
Si1 O3 1.642(12) 2_776
Si1 O3 1.642(12) .
O2 Mo5 2.413(12) 2_776
O4 Mo6 2.398(13) 2_776
O4 Mo3 2.403(12) 2_776
O9 Mo5 2.006(10) 2_776
O13 Mo1 1.995(11) 2_776
O15 Mo4 1.981(10) 2_776
O20 Mo6 1.996(10) 2_776
Cu1 N1 1.898(8) .
Cu1 N2 1.901(8) .
N1 C3 1.282(17) .
N1 C5 1.341(16) .
N2 C15 1.333(15) .
N2 C6 1.340(16) .
N3 C10 1.29(3) .
N3 C14 1.36(3) .
C1 C2 1.390(14) .
C1 C3 1.393(15) .
C2 C4 1.397(15) .
C2 C8 1.475(12) 1_455
C4 C5 1.387(14) .
C6 C7 1.389(14) .
C7 C8 1.392(14) .
C8 C9 1.393(14) .
C8 C2 1.475(12) 1_655
C9 C15 1.391(13) .
C10 C12 1.33(3) .
C11 C13 1.41(2) .
C11 C12 1.42(3) .
C11 C11 1.44(4) 2_655
C13 C14 1.29(3) .
